data_4517010
loop_
_publ_author_name
'Zhao, Hongmei'
'Xia, Qiansu'
'Xing, Hongzhu'
'Chen, Dashu'
'Wang, Hong'

_publ_section_title
;
 Construction of Pillared-Layer MOF as Efficient Visible-Light
 Photocatalysts for Aqueous Cr(VI) Reduction and Dye Degradation
;
_journal_issue 5
_journal_name_full 'ACS Sustainable Chemistry &amp; Engineering'
_journal_page_first 4449
_journal_paper_doi 10.1021/acssuschemeng.7b00641
_journal_volume 5
_journal_year 2017
_chemical_formula_sum 'C28 H16 N O4 Zn'
_chemical_formula_weight 495.81
_space_group_crystal_system monoclinic
_space_group_IT_number 14
_space_group_name_Hall '-P 2ybc'
_space_group_name_H-M_alt 'P 1 21/c 1'
_atom_sites_solution_hydrogens difmap
_audit_creation_method SHELXL-2014/7
_cell_angle_alpha 90
_cell_angle_beta 91.0870(10)
_cell_angle_gamma 90
_cell_formula_units_Z 4
_cell_length_a 7.8228(4)
_cell_length_b 19.9800(10)
_cell_length_c 17.1179(7)
_cell_measurement_reflns_used 2064
_cell_measurement_temperature 293(2)
_cell_measurement_theta_max 18.02
_cell_measurement_theta_min 1.98
_cell_volume 2675.0(2)
_computing_structure_refinement 'SHELXL-2014/7 (Sheldrick, 2014)'
_diffrn_ambient_temperature 293(2)
_diffrn_measured_fraction_theta_full 0.998
_diffrn_measured_fraction_theta_max 0.998
_diffrn_measurement_device_type 'Bruker APEX CCD'
_diffrn_measurement_method '\w scans'
_diffrn_radiation_type MoK\a
_diffrn_radiation_wavelength 0.71073
_diffrn_reflns_av_R_equivalents 0.0434
_diffrn_reflns_av_unetI/netI 0.0229
_diffrn_reflns_Laue_measured_fraction_full 0.998
_diffrn_reflns_Laue_measured_fraction_max 0.998
_diffrn_reflns_limit_h_max 8
_diffrn_reflns_limit_h_min -8
_diffrn_reflns_limit_k_max 22
_diffrn_reflns_limit_k_min -22
_diffrn_reflns_limit_l_max 19
_diffrn_reflns_limit_l_min -17
_diffrn_reflns_number 29801
_diffrn_reflns_point_group_measured_fraction_full 0.998
_diffrn_reflns_point_group_measured_fraction_max 0.998
_diffrn_reflns_theta_full 23.251
_diffrn_reflns_theta_max 23.251
_diffrn_reflns_theta_min 2.361
_exptl_absorpt_coefficient_mu 0.948
_exptl_crystal_colour brown
_exptl_crystal_density_diffrn 1.231
_exptl_crystal_description plate
_exptl_crystal_F_000 1012
_exptl_crystal_size_max 0.18
_exptl_crystal_size_mid 0.16
_exptl_crystal_size_min 0.10
_refine_diff_density_max 0.200
_refine_diff_density_min -0.255
_refine_diff_density_rms 0.045
_refine_ls_extinction_method none
_refine_ls_goodness_of_fit_ref 1.069
_refine_ls_hydrogen_treatment refall
_refine_ls_matrix_type full
_refine_ls_number_parameters 371
_refine_ls_number_reflns 3831
_refine_ls_number_restraints 0
_refine_ls_restrained_S_all 1.069
_refine_ls_R_factor_all 0.0483
_refine_ls_R_factor_gt 0.0313
_refine_ls_shift/su_max 0.002
_refine_ls_shift/su_mean 0.000
_refine_ls_structure_factor_coef Fsqd
_refine_ls_weighting_details 'w=1/[\s^2^(Fo^2^)+(0.0234P)^2^+2.9174P] where P=(Fo^2^+2Fc^2^)/3'
_refine_ls_weighting_scheme calc
_refine_ls_wR_factor_gt 0.0675
_refine_ls_wR_factor_ref 0.0762
_reflns_Friedel_coverage 0.000
_reflns_number_gt 2962
_reflns_number_total 3839
_reflns_threshold_expression 'I > 2\s(I)'
_cod_data_source_file sc7b00641_si_002.cif
_cod_data_source_block NNU36
_cod_original_sg_symbol_H-M 'P 21/c'
_cod_database_code 4517010
_shelx_shelxl_version_number 2014/7
_shelx_space_group_comment
;
The symmetry employed for this shelxl refinement is uniquely defined
by the following loop, which should always be used as a source of
symmetry information in preference to the above space-group names.
They are only intended as comments.
;

loop_
_space_group_symop_operation_xyz
'x, y, z'
'-x, y+1/2, -z+1/2'
'-x, -y, -z'
'x, -y-1/2, z-1/2'

loop_
_atom_site_label
_atom_site_type_symbol
_atom_site_fract_x
_atom_site_fract_y
_atom_site_fract_z
_atom_site_U_iso_or_equiv
_atom_site_adp_type
_atom_site_occupancy
_atom_site_site_symmetry_order
_atom_site_calc_flag
Zn1 Zn 0.86285(4) 0.50272(2) 0.55866(2) 0.02321(11) Uani 1 1 d
H1 H 0.493(4) 0.3729(16) 0.4335(19) 0.052(10) Uiso 1 1 d
O1 O 0.7456(3) 0.43611(11) 0.48575(12) 0.0441(6) Uani 1 1 d
O2 O 0.9578(3) 0.43155(11) 0.40101(12) 0.0477(6) Uani 1 1 d
H2 H 0.904(6) 0.340(2) 0.307(2) 0.101(16) Uiso 1 1 d
O3 O 0.0156(3) 0.07390(11) 0.09910(12) 0.0494(6) Uani 1 1 d
H3 H 0.752(5) 0.268(2) 0.224(2) 0.100(15) Uiso 1 1 d
O4 O 0.2245(3) 0.07772(11) 0.01334(12) 0.0480(6) Uani 1 1 d
H4 H 0.330(5) 0.3065(18) 0.349(2) 0.071(12) Uiso 1 1 d
N1 N 0.7020(3) 0.50858(12) 0.64935(12) 0.0312(5) Uani 1 1 d
C1 C 0.8137(4) 0.41477(15) 0.42526(17) 0.0335(7) Uani 1 1 d
C2 C 0.7152(4) 0.36546(15) 0.37566(16) 0.0359(7) Uani 1 1 d
C3 C 0.5442(4) 0.35281(17) 0.38928(18) 0.0415(8) Uani 1 1 d
C4 C 0.4516(5) 0.31099(18) 0.34105(19) 0.0489(9) Uani 1 1 d
C5 C 0.5247(4) 0.27918(16) 0.27758(18) 0.0423(8) Uani 1 1 d
H5 H 0.228(5) 0.2206(19) 0.293(2) 0.077(12) Uiso 1 1 d
C6 C 0.6966(5) 0.2913(2) 0.2659(2) 0.0635(12) Uani 1 1 d
H6 H 0.055(5) 0.150(2) 0.204(2) 0.094(14) Uiso 1 1 d
C7 C 0.7899(5) 0.3342(2) 0.3132(2) 0.0605(11) Uani 1 1 d
H7 H 0.445(6) 0.161(2) 0.059(3) 0.112(17) Uiso 1 1 d
C8 C 0.4244(4) 0.23501(17) 0.22425(18) 0.0447(8) Uani 1 1 d
H8 H 0.589(7) 0.231(3) 0.140(3) 0.14(2) Uiso 1 1 d
C9 C 0.2672(5) 0.2097(2) 0.2432(2) 0.0582(11) Uani 1 1 d
H9 H 0.513(6) 0.464(2) 0.589(3) 0.117(17) Uiso 1 1 d
C10 C 0.1768(5) 0.16775(19) 0.1940(2) 0.0525(10) Uani 1 1 d
H10 H 0.310(6) 0.469(2) 0.699(2) 0.105(15) Uiso 1 1 d
C11 C 0.2422(4) 0.14819(16) 0.12391(17) 0.0414(8) Uani 1 1 d
H11 H 0.671(5) 0.568(2) 0.830(2) 0.082(12) Uiso 1 1 d
C12 C 0.3960(6) 0.1745(3) 0.1033(2) 0.0836(17) Uani 1 1 d
H12 H 0.865(6) 0.552(2) 0.723(2) 0.099(15) Uiso 1 1 d
C13 C 0.4852(6) 0.2172(3) 0.1525(2) 0.0859(18) Uani 1 1 d
H13 H 0.392(5) 0.5792(19) 0.989(2) 0.084(12) Uiso 1 1 d
C14 C 0.1522(4) 0.09644(15) 0.07418(17) 0.0362(7) Uani 1 1 d
H14 H 0.427(6) 0.641(2) 1.116(3) 0.116(17) Uiso 1 1 d
C15 C 0.5432(4) 0.4862(2) 0.6426(2) 0.0549(10) Uani 1 1 d
H15 H 0.211(6) 0.636(3) 1.217(3) 0.132(18) Uiso 1 1 d
C16 C 0.4289(5) 0.4884(2) 0.7028(2) 0.0600(11) Uani 1 1 d
H16 H -0.067(5) 0.565(2) 1.184(2) 0.094(13) Uiso 1 1 d
C17 C 0.4779(4) 0.51490(18) 0.77215(19) 0.0523(9) Uani 1 1 d
C18 C 0.6392(5) 0.5404(2) 0.7797(2) 0.0691(12) Uani 1 1 d
C19 C 0.7467(5) 0.5360(2) 0.7170(2) 0.0567(10) Uani 1 1 d
C20 C 0.3598(5) 0.5148(2) 0.8358(2) 0.0691(12) Uani 1 1 d
C21 C 0.2560(5) 0.5108(2) 0.8857(2) 0.0696(12) Uani 1 1 d
C22 C 0.1275(5) 0.5049(2) 0.9438(2) 0.0630(10) Uani 1 1 d
C23 C 0.1493(5) 0.5392(2) 1.0153(2) 0.0661(11) Uani 1 1 d
C24 C 0.2960(6) 0.5789(3) 1.0328(3) 0.0815(14) Uani 1 1 d
C25 C 0.3123(7) 0.6125(3) 1.1019(3) 0.0942(16) Uani 1 1 d
C26 C 0.1816(7) 0.6084(3) 1.1576(3) 0.0981(17) Uani 1 1 d
C27 C 0.0402(6) 0.5707(3) 1.1434(3) 0.0822(14) Uani 1 1 d
C28 C 0.0179(5) 0.5344(2) 1.0722(2) 0.0635(11) Uani 1 1 d

loop_
_atom_site_aniso_label
_atom_site_aniso_U_11
_atom_site_aniso_U_22
_atom_site_aniso_U_33
_atom_site_aniso_U_23
_atom_site_aniso_U_13
_atom_site_aniso_U_12
Zn1 0.02098(17) 0.02903(18) 0.01964(16) -0.00160(14) 0.00072(11) 0.00159(16)
O1 0.0391(12) 0.0582(15) 0.0349(12) -0.0209(11) -0.0001(10) -0.0086(11)
O2 0.0409(14) 0.0601(15) 0.0420(13) -0.0196(11) -0.0002(10) -0.0214(12)
O3 0.0457(14) 0.0542(15) 0.0482(14) -0.0130(11) 0.0022(11) -0.0243(12)
O4 0.0498(14) 0.0529(14) 0.0414(14) -0.0179(11) 0.0021(11) -0.0193(11)
N1 0.0258(13) 0.0406(15) 0.0275(12) -0.0031(11) 0.0053(9) -0.0005(11)
C1 0.0307(18) 0.0342(17) 0.0352(18) -0.0018(14) -0.0075(14) -0.0031(14)
C2 0.0371(18) 0.0375(18) 0.0332(17) -0.0085(14) -0.0017(14) -0.0067(15)
C3 0.044(2) 0.048(2) 0.0331(18) -0.0128(15) 0.0062(15) -0.0114(16)
C4 0.043(2) 0.059(2) 0.045(2) -0.0150(17) 0.0100(17) -0.0222(18)
C5 0.041(2) 0.047(2) 0.0396(18) -0.0121(15) 0.0033(15) -0.0137(16)
C6 0.049(2) 0.083(3) 0.059(2) -0.043(2) 0.0108(19) -0.018(2)
C7 0.036(2) 0.080(3) 0.066(3) -0.038(2) 0.0074(18) -0.014(2)
C8 0.048(2) 0.050(2) 0.0366(18) -0.0140(15) 0.0048(15) -0.0224(17)
C9 0.050(2) 0.077(3) 0.048(2) -0.034(2) 0.0123(18) -0.025(2)
C10 0.042(2) 0.062(2) 0.053(2) -0.0228(18) 0.0065(17) -0.0194(19)
C11 0.045(2) 0.044(2) 0.0344(18) -0.0066(14) -0.0022(15) -0.0175(16)
C12 0.086(3) 0.117(4) 0.048(2) -0.045(2) 0.029(2) -0.070(3)
C13 0.077(3) 0.124(4) 0.058(3) -0.046(3) 0.032(2) -0.072(3)
C14 0.0408(19) 0.0345(18) 0.0331(18) -0.0028(14) -0.0067(15) -0.0076(15)
C15 0.042(2) 0.074(3) 0.049(2) -0.0048(19) 0.0095(16) -0.0111(19)
C16 0.043(2) 0.082(3) 0.056(2) -0.011(2) 0.0143(17) -0.018(2)
C17 0.050(2) 0.066(3) 0.041(2) -0.0006(17) 0.0192(16) 0.0061(18)
C18 0.064(3) 0.101(3) 0.043(2) -0.015(2) 0.0200(19) -0.021(2)
C19 0.049(2) 0.085(3) 0.037(2) -0.0118(18) 0.0107(17) -0.012(2)
C20 0.063(3) 0.087(3) 0.058(2) -0.002(2) 0.028(2) -0.003(2)
C21 0.067(3) 0.083(3) 0.060(2) 0.003(2) 0.031(2) 0.004(2)
C22 0.061(2) 0.073(3) 0.056(2) 0.002(2) 0.0336(18) 0.002(2)
C23 0.063(3) 0.075(3) 0.062(3) 0.005(2) 0.030(2) 0.003(2)
C24 0.070(3) 0.098(4) 0.077(3) -0.004(3) 0.034(3) -0.009(3)
C25 0.092(4) 0.106(4) 0.085(4) -0.018(3) 0.028(3) -0.017(3)
C26 0.095(4) 0.112(4) 0.088(4) -0.020(3) 0.034(3) -0.009(3)
C27 0.079(3) 0.098(4) 0.070(3) -0.013(3) 0.039(3) -0.004(3)
C28 0.063(3) 0.074(3) 0.055(2) -0.001(2) 0.031(2) 0.007(2)

loop_
_atom_type_symbol
_atom_type_description
_atom_type_scat_dispersion_real
_atom_type_scat_dispersion_imag
_atom_type_scat_source
C C 0.0033 0.0016 'International Tables Vol C Tables 4.2.6.8 and 6.1.1.4'
H H 0.0000 0.0000 'International Tables Vol C Tables 4.2.6.8 and 6.1.1.4'
N N 0.0061 0.0033 'International Tables Vol C Tables 4.2.6.8 and 6.1.1.4'
O O 0.0106 0.0060 'International Tables Vol C Tables 4.2.6.8 and 6.1.1.4'
Zn Zn 0.2839 1.4301 'International Tables Vol C Tables 4.2.6.8 and 6.1.1.4'

loop_
_geom_angle_atom_site_label_1
_geom_angle_atom_site_label_2
_geom_angle_atom_site_label_3
_geom_angle
_geom_angle_site_symmetry_1
_geom_angle_site_symmetry_3
N1 Zn1 O1 103.28(9) . .
N1 Zn1 O2 97.90(9) . 3_766
O1 Zn1 O2 158.82(8) . 3_766
N1 Zn1 O4 102.38(9) . 2_655
O1 Zn1 O4 88.17(9) . 2_655
O2 Zn1 O4 87.25(10) 3_766 2_655
N1 Zn1 O3 98.68(9) . 4_666
O1 Zn1 O3 88.38(9) . 4_666
O2 Zn1 O3 88.49(9) 3_766 4_666
O4 Zn1 O3 158.90(9) 2_655 4_666
N1 Zn1 Zn1 172.18(6) . 3_766
O1 Zn1 Zn1 83.35(6) . 3_766
O2 Zn1 Zn1 75.54(6) 3_766 3_766
O4 Zn1 Zn1 81.78(6) 2_655 3_766
O3 Zn1 Zn1 77.14(6) 4_666 3_766
C1 O1 Zn1 122.59(19) . .
C1 O2 Zn1 132.77(19) . 3_766
C14 O3 Zn1 130.8(2) . 4_465
C14 O4 Zn1 124.60(19) . 2_645
C19 N1 C15 116.7(3) . .
C19 N1 Zn1 122.6(2) . .
C15 N1 Zn1 120.7(2) . .
O1 C1 O2 125.7(3) . .
O1 C1 C2 118.0(3) . .
O2 C1 C2 116.3(3) . .
C7 C2 C3 118.3(3) . .
C7 C2 C1 121.0(3) . .
C3 C2 C1 120.7(3) . .
C4 C3 C2 120.7(3) . .
C4 C3 H1 120.6(19) . .
C2 C3 H1 118.7(19) . .
C3 C4 C5 121.9(3) . .
C3 C4 H4 119(2) . .
C5 C4 H4 119(2) . .
C6 C5 C4 116.6(3) . .
C6 C5 C8 121.3(3) . .
C4 C5 C8 122.1(3) . .
C7 C6 C5 121.9(3) . .
C7 C6 H3 119(3) . .
C5 C6 H3 119(3) . .
C2 C7 C6 120.7(3) . .
C2 C7 H2 117(3) . .
C6 C7 H2 122(3) . .
C13 C8 C9 116.3(3) . .
C13 C8 C5 121.1(3) . .
C9 C8 C5 122.6(3) . .
C10 C9 C8 122.1(3) . .
C10 C9 H5 122(2) . .
C8 C9 H5 116(2) . .
C11 C10 C9 120.9(3) . .
C11 C10 H6 114(2) . .
C9 C10 H6 125(2) . .
C12 C11 C10 117.5(3) . .
C12 C11 C14 121.6(3) . .
C10 C11 C14 120.8(3) . .
C11 C12 C13 121.2(4) . .
C11 C12 H7 120(3) . .
C13 C12 H7 119(3) . .
C8 C13 C12 121.8(4) . .
C8 C13 H8 118(4) . .
C12 C13 H8 120(4) . .
O3 C14 O4 125.6(3) . .
O3 C14 C11 116.8(3) . .
O4 C14 C11 117.5(3) . .
N1 C15 C16 123.0(3) . .
N1 C15 H9 115(3) . .
C16 C15 H9 122(3) . .
C17 C16 C15 119.6(4) . .
C17 C16 H10 117(3) . .
C15 C16 H10 123(3) . .
C16 C17 C18 118.5(3) . .
C16 C17 C20 119.3(4) . .
C18 C17 C20 122.3(3) . .
C17 C18 C19 118.6(4) . .
C17 C18 H11 119(2) . .
C19 C18 H11 122(2) . .
N1 C19 C18 123.6(4) . .
N1 C19 H12 117(2) . .
C18 C19 H12 119(3) . .
C21 C20 C17 175.0(5) . .
C20 C21 C22 178.1(5) . .
C28 C22 C23 121.7(3) 3_567 .
C28 C22 C21 119.1(4) 3_567 .
C23 C22 C21 119.2(4) . .
C22 C23 C24 122.5(3) . .
C22 C23 C28 118.8(4) . .
C24 C23 C28 118.6(4) . .
C25 C24 C23 121.3(4) . .
C25 C24 H13 123(2) . .
C23 C24 H13 115(2) . .
C24 C25 C26 120.0(5) . .
C24 C25 H14 121(3) . .
C26 C25 H14 119(3) . .
C27 C26 C25 120.5(5) . .
C27 C26 H15 124(3) . .
C25 C26 H15 115(3) . .
C26 C27 C28 121.5(4) . .
C26 C27 H16 125(2) . .
C28 C27 H16 114(2) . .
C22 C28 C27 122.5(3) 3_567 .
C22 C28 C23 119.5(4) 3_567 .
C27 C28 C23 118.0(4) . .

loop_
_geom_bond_atom_site_label_1
_geom_bond_atom_site_label_2
_geom_bond_distance
_geom_bond_site_symmetry_2
Zn1 N1 2.020(2) .
Zn1 O1 2.031(2) .
Zn1 O2 2.033(2) 3_766
Zn1 O4 2.049(2) 2_655
Zn1 O3 2.054(2) 4_666
Zn1 Zn1 2.9686(6) 3_766
O1 C1 1.248(3) .
O2 C1 1.254(3) .
O2 Zn1 2.033(2) 3_766
O3 C14 1.243(4) .
O3 Zn1 2.054(2) 4_465
O4 C14 1.252(3) .
O4 Zn1 2.049(2) 2_645
N1 C19 1.322(4) .
N1 C15 1.324(4) .
C1 C2 1.504(4) .
C2 C7 1.377(4) .
C2 C3 1.385(4) .
C3 C4 1.372(4) .
C3 H1 0.95(3) .
C4 C5 1.391(4) .
C4 H4 0.97(4) .
C5 C6 1.385(5) .
C5 C8 1.484(4) .
C6 C7 1.379(5) .
C6 H3 0.97(4) .
C7 H2 0.91(4) .
C8 C13 1.372(5) .
C8 C9 1.374(5) .
C9 C10 1.374(5) .
C9 H5 0.94(4) .
C10 C11 1.371(4) .
C10 H6 1.03(4) .
C11 C12 1.365(5) .
C11 C14 1.506(4) .
C12 C13 1.379(5) .
C12 H7 0.90(5) .
C13 H8 0.88(5) .
C15 C16 1.379(5) .
C15 H9 1.04(5) .
C16 C17 1.348(5) .
C16 H10 1.00(4) .
C17 C18 1.365(5) .
C17 C20 1.442(5) .
C18 C19 1.378(5) .
C18 H11 1.04(4) .
C19 H12 0.98(4) .
C20 C21 1.193(5) .
C21 C22 1.431(5) .
C22 C28 1.405(5) 3_567
C22 C23 1.410(5) .
C23 C24 1.423(6) .
C23 C28 1.433(5) .
C24 C25 1.362(6) .
C24 H13 1.07(4) .
C25 C26 1.414(6) .
C25 H14 1.09(5) .
C26 C27 1.356(7) .
C26 H15 1.17(5) .
C27 C28 1.425(6) .
C27 H16 1.11(4) .
C28 C22 1.405(5) 3_567
